data_4107219
loop_
_publ_author_name
'Kohsuke Aikawa'
'Y\=uta Hioki'
'Natsumi Shimizu'
'Koichi Mikami'

_publ_section_title
;
 Catalytic Asymmetric Synthesis of Stable Oxetenes via Lewis Acid-Promoted
 [2 + 2] Cycloaddition
;
_journal_name_full 'Journal of the American Chemical Society'
_journal_page_first 20092
_journal_page_last 20095
_journal_paper_doi 10.1021/ja2085299
_journal_volume 133
_journal_year 2011
_chemical_formula_sum 'C20 H25 F3 O3'
_chemical_formula_weight 370.40
_chemical_name_systematic
; 
 ? 
;
_space_group_IT_number 4
_symmetry_cell_setting monoclinic
_symmetry_space_group_name_Hall 'P 2yb'
_symmetry_space_group_name_H-M 'P 1 21 1'
_atom_sites_solution_hydrogens geom
_atom_sites_solution_primary direct
_atom_sites_solution_secondary difmap
_audit_creation_method SHELXL-97
_cell_angle_alpha 90.00
_cell_angle_beta 92.556(4)
_cell_angle_gamma 90.00
_cell_formula_units_Z 2
_cell_length_a 8.2308(17)
_cell_length_b 13.698(3)
_cell_length_c 8.5629(18)
_cell_measurement_reflns_used 3771
_cell_measurement_temperature 93
_cell_measurement_theta_max 36.11
_cell_measurement_theta_min 2.38
_cell_volume 964.5(4)
_computing_cell_refinement 'Bruker APEX2 (Bruker AXS, 2010)'
_computing_data_collection 'Bruker APEX2 (Bruker AXS, 2010)'
_computing_data_reduction 'Bruker SAINT (Bruker AXS, 2004)'
_computing_molecular_graphics 'Brukre SHELXTL (Bruker AXS,2008)'
_computing_publication_material 'Bruker XCIF (Bruker AXS, 2008)'
_computing_structure_refinement 'SHELXL-97 (Sheldrick, 1997)'
_computing_structure_solution 'SHELXS-97 (Sheldrick, 1997)'
_diffrn_ambient_temperature 93
_diffrn_detector_area_resol_mean 8.333
_diffrn_measured_fraction_theta_full 0.995
_diffrn_measured_fraction_theta_max 0.995
_diffrn_measurement_device_type 'Bruker APEXII CCD area detector'
_diffrn_measurement_method 'phi and omega scans'
_diffrn_radiation_monochromator 'Bruker Helios multilayer confocal mirror'
_diffrn_radiation_source 'Bruker TXS fine-focus rotating anode'
_diffrn_radiation_type MoK\a
_diffrn_radiation_wavelength 0.71073
_diffrn_reflns_av_R_equivalents 0.0245
_diffrn_reflns_av_sigmaI/netI 0.0439
_diffrn_reflns_limit_h_max 13
_diffrn_reflns_limit_h_min -12
_diffrn_reflns_limit_k_max 22
_diffrn_reflns_limit_k_min -22
_diffrn_reflns_limit_l_max 14
_diffrn_reflns_limit_l_min -8
_diffrn_reflns_number 11611
_diffrn_reflns_theta_full 35.63
_diffrn_reflns_theta_max 35.63
_diffrn_reflns_theta_min 2.38
_exptl_absorpt_coefficient_mu 0.103
_exptl_absorpt_correction_T_max 0.9887
_exptl_absorpt_correction_T_min 0.9687
_exptl_absorpt_correction_type empirical
_exptl_absorpt_process_details
;
SADABS Sheldrick 1996
;
_exptl_crystal_colour colorless
_exptl_crystal_density_diffrn 1.275
_exptl_crystal_description column
_exptl_crystal_F_000 392
_exptl_crystal_size_max 0.31
_exptl_crystal_size_mid 0.13
_exptl_crystal_size_min 0.11
_refine_diff_density_max 0.346
_refine_diff_density_min -0.203
_refine_diff_density_rms 0.045
_refine_ls_abs_structure_details 'Flack H D (1983), Acta Cryst. A39, 876-881'
_refine_ls_abs_structure_Flack -0.3(4)
_refine_ls_extinction_method none
_refine_ls_goodness_of_fit_ref 1.030
_refine_ls_hydrogen_treatment constr
_refine_ls_matrix_type full
_refine_ls_number_parameters 335
_refine_ls_number_reflns 7559
_refine_ls_number_restraints 1
_refine_ls_restrained_S_all 1.030
_refine_ls_R_factor_all 0.0475
_refine_ls_R_factor_gt 0.0401
_refine_ls_shift/su_max 0.001
_refine_ls_shift/su_mean 0.000
_refine_ls_structure_factor_coef Fsqd
_refine_ls_weighting_details 'calc w=1/[\s^2^(Fo^2^)+(0.0519P)^2^+0.0241P] where P=(Fo^2^+2Fc^2^)/3'
_refine_ls_weighting_scheme calc
_refine_ls_wR_factor_gt 0.0955
_refine_ls_wR_factor_ref 0.1010
_reflns_number_gt 6685
_reflns_number_total 7559
_reflns_threshold_expression >2sigma(I)
_cod_data_source_file ja2085299_si_002.cif
_cod_data_source_block 1
_cod_original_cell_volume 964.5(3)
_cod_original_sg_symbol_H-M 'P 1 21 1 '
_cod_database_code 4107219

loop_
_symmetry_equiv_pos_as_xyz
'x, y, z'
'-x, y+1/2, -z'

loop_
_atom_site_label
_atom_site_type_symbol
_atom_site_fract_x
_atom_site_fract_y
_atom_site_fract_z
_atom_site_U_iso_or_equiv
_atom_site_adp_type
_atom_site_occupancy
_atom_site_symmetry_multiplicity
_atom_site_calc_flag
C1 C 0.85395(12) 0.32991(8) 0.76029(12) 0.01547(17) Uani 1 1 d
C2 C 0.94556(13) 0.35363(9) 0.63187(12) 0.01791(19) Uani 1 1 d
C3 C 1.02109(13) 0.44425(9) 0.61921(12) 0.01837(19) Uani 1 1 d
C4 C 1.00272(13) 0.51289(9) 0.73802(13) 0.01885(19) Uani 1 1 d
C5 C 0.91272(12) 0.49182(8) 0.86845(12) 0.01607(17) Uani 1 1 d
C6 C 0.83890(12) 0.39973(8) 0.87924(11) 0.01403(16) Uani 1 1 d
C7 C 0.77274(17) 0.23139(9) 0.76725(14) 0.0226(2) Uani 1 1 d
C8 C 1.12062(16) 0.46621(11) 0.48022(14) 0.0258(2) Uani 1 1 d
C9 C 0.89289(16) 0.56752(10) 0.99422(15) 0.0232(2) Uani 1 1 d
C10 C 0.74302(12) 0.37668(7) 1.01500(11) 0.01354(16) Uani 1 1 d
C11 C 0.58863(12) 0.37261(8) 1.05850(11) 0.01364(16) Uani 1 1 d
C12 C 0.42443(12) 0.40086(8) 0.99068(12) 0.01632(17) Uani 1 1 d
C13 C 0.44603(15) 0.44099(11) 0.82601(13) 0.0236(2) Uani 1 1 d
C14 C 0.35201(16) 0.48144(11) 1.09257(14) 0.0260(2) Uani 1 1 d
C15 C 0.30879(18) 0.31321(12) 0.9821(2) 0.0349(3) Uani 1 1 d
C16 C 0.65660(12) 0.33769(8) 1.21767(11) 0.01479(17) Uani 1 1 d
C17 C 0.62871(15) 0.23066(9) 1.25727(13) 0.0212(2) Uani 1 1 d
C18 C 0.62499(12) 0.40454(8) 1.35549(12) 0.01659(18) Uani 1 1 d
C19 C 0.66153(16) 0.56307(9) 1.45840(14) 0.0228(2) Uani 1 1 d
C20 C 0.7619(2) 0.65207(11) 1.42593(19) 0.0344(3) Uani 1 1 d
F1 F 0.47413(10) 0.21164(6) 1.28753(10) 0.02920(17) Uani 1 1 d
F2 F 0.72126(11) 0.20301(6) 1.38279(9) 0.03096(18) Uani 1 1 d
F3 F 0.66798(11) 0.17256(6) 1.13920(9) 0.02735(16) Uani 1 1 d
H1 H 0.776(3) 0.2103(19) 0.870(3) 0.052(6) Uiso 1 1 d
H2 H 0.655(2) 0.2372(17) 0.734(2) 0.043(6) Uiso 1 1 d
H3 H 0.832(2) 0.1862(17) 0.716(2) 0.034(5) Uiso 1 1 d
H4 H 0.959(2) 0.3026(12) 0.5493(19) 0.018(4) Uiso 1 1 d
H5 H 1.213(3) 0.427(2) 0.474(3) 0.053(6) Uiso 1 1 d
H6 H 1.063(3) 0.4511(18) 0.388(3) 0.046(6) Uiso 1 1 d
H7 H 1.149(3) 0.5312(19) 0.471(3) 0.049(6) Uiso 1 1 d
H8 H 1.055(2) 0.5754(14) 0.726(2) 0.024(4) Uiso 1 1 d
H9 H 0.946(2) 0.6239(16) 0.982(2) 0.031(5) Uiso 1 1 d
H10 H 0.924(2) 0.5432(16) 1.099(2) 0.034(5) Uiso 1 1 d
H11 H 0.779(2) 0.5837(14) 1.002(2) 0.030(5) Uiso 1 1 d
H12 H 0.523(2) 0.4993(16) 0.830(2) 0.032(5) Uiso 1 1 d
H13 H 0.493(3) 0.3909(17) 0.757(2) 0.040(5) Uiso 1 1 d
H14 H 0.348(3) 0.4681(16) 0.781(2) 0.040(5) Uiso 1 1 d
H15 H 0.253(3) 0.5016(19) 1.051(3) 0.047(6) Uiso 1 1 d
H16 H 0.419(2) 0.5441(16) 1.099(2) 0.032(5) Uiso 1 1 d
H17 H 0.336(2) 0.4554(12) 1.202(2) 0.018(4) Uiso 1 1 d
H18 H 0.360(2) 0.2610(17) 0.932(2) 0.037(5) Uiso 1 1 d
H19 H 0.207(3) 0.3308(19) 0.927(3) 0.050(6) Uiso 1 1 d
H20 H 0.284(2) 0.2871(17) 1.085(3) 0.039(5) Uiso 1 1 d
H21 H 0.690(2) 0.5360(15) 1.560(2) 0.032(5) Uiso 1 1 d
H22 H 0.549(2) 0.5733(14) 1.451(2) 0.025(4) Uiso 1 1 d
H23 H 0.741(3) 0.6761(18) 1.323(3) 0.046(6) Uiso 1 1 d
H24 H 0.886(3) 0.6384(19) 1.430(3) 0.051(6) Uiso 1 1 d
H25 H 0.741(3) 0.703(2) 1.497(3) 0.053(6) Uiso 1 1 d
O1 O 0.82021(9) 0.34550(6) 1.15921(9) 0.01670(14) Uani 1 1 d
O2 O 0.53444(11) 0.38316(7) 1.45658(10) 0.02392(18) Uani 1 1 d
O3 O 0.70090(11) 0.48966(6) 1.34217(9) 0.01966(15) Uani 1 1 d

loop_
_atom_site_aniso_label
_atom_site_aniso_U_11
_atom_site_aniso_U_22
_atom_site_aniso_U_33
_atom_site_aniso_U_23
_atom_site_aniso_U_13
_atom_site_aniso_U_12
C1 0.0162(4) 0.0178(4) 0.0126(4) 0.0001(3) 0.0022(3) 0.0016(4)
C2 0.0173(4) 0.0233(5) 0.0134(4) -0.0009(3) 0.0035(3) 0.0024(4)
C3 0.0141(4) 0.0260(5) 0.0152(4) 0.0031(4) 0.0031(3) 0.0010(4)
C4 0.0161(4) 0.0226(5) 0.0179(4) 0.0027(4) 0.0024(3) -0.0025(4)
C5 0.0142(4) 0.0181(4) 0.0160(4) -0.0002(3) 0.0014(3) 0.0001(4)
C6 0.0129(4) 0.0159(4) 0.0133(4) -0.0004(3) 0.0015(3) 0.0015(3)
C7 0.0314(6) 0.0178(5) 0.0191(5) -0.0035(4) 0.0077(4) -0.0022(4)
C8 0.0205(5) 0.0384(7) 0.0191(5) 0.0043(5) 0.0076(4) -0.0026(5)
C9 0.0251(5) 0.0197(5) 0.0250(5) -0.0050(4) 0.0055(4) -0.0028(4)
C10 0.0148(4) 0.0143(4) 0.0114(3) -0.0008(3) 0.0002(3) 0.0017(3)
C11 0.0150(4) 0.0153(4) 0.0106(3) 0.0002(3) 0.0008(3) 0.0008(3)
C12 0.0130(4) 0.0221(5) 0.0138(4) 0.0005(3) 0.0004(3) 0.0012(4)
C13 0.0206(5) 0.0364(6) 0.0137(4) 0.0028(4) 0.0001(3) 0.0080(5)
C14 0.0212(5) 0.0379(7) 0.0191(5) -0.0012(5) 0.0020(4) 0.0127(5)
C15 0.0234(6) 0.0357(8) 0.0446(8) 0.0062(6) -0.0101(6) -0.0113(6)
C16 0.0157(4) 0.0169(4) 0.0119(4) 0.0008(3) 0.0018(3) 0.0017(3)
C17 0.0291(5) 0.0192(5) 0.0154(4) 0.0023(4) 0.0038(4) 0.0029(4)
C18 0.0165(4) 0.0207(5) 0.0126(4) 0.0000(3) 0.0000(3) 0.0022(4)
C19 0.0248(5) 0.0244(5) 0.0194(5) -0.0084(4) 0.0043(4) -0.0001(4)
C20 0.0482(9) 0.0245(6) 0.0316(7) -0.0078(5) 0.0146(6) -0.0052(6)
F1 0.0345(4) 0.0254(4) 0.0285(4) 0.0041(3) 0.0101(3) -0.0077(3)
F2 0.0448(5) 0.0275(4) 0.0203(3) 0.0083(3) -0.0014(3) 0.0089(4)
F3 0.0441(4) 0.0168(3) 0.0217(3) -0.0008(3) 0.0075(3) 0.0023(3)
O1 0.0143(3) 0.0232(4) 0.0127(3) 0.0012(3) 0.0008(2) 0.0039(3)
O2 0.0256(4) 0.0308(5) 0.0160(3) -0.0011(3) 0.0076(3) -0.0026(4)
O3 0.0236(4) 0.0210(4) 0.0147(3) -0.0037(3) 0.0044(3) -0.0002(3)

loop_
_atom_type_symbol
_atom_type_description
_atom_type_scat_dispersion_real
_atom_type_scat_dispersion_imag
_atom_type_scat_source
C C 0.0033 0.0016 'International Tables Vol C Tables 4.2.6.8 and 6.1.1.4'
H H 0.0000 0.0000 'International Tables Vol C Tables 4.2.6.8 and 6.1.1.4'
O O 0.0106 0.0060 'International Tables Vol C Tables 4.2.6.8 and 6.1.1.4'
F F 0.0171 0.0103 'International Tables Vol C Tables 4.2.6.8 and 6.1.1.4'

loop_
_geom_angle_atom_site_label_1
_geom_angle_atom_site_label_2
_geom_angle_atom_site_label_3
_geom_angle
C2 C1 C6 118.63(10)
C2 C1 C7 119.61(10)
C6 C1 C7 121.75(9)
C3 C2 C1 121.70(10)
C3 C2 H4 120.2(9)
C1 C2 H4 118.1(9)
C2 C3 C4 118.61(9)
C2 C3 C8 119.97(11)
C4 C3 C8 121.42(11)
C5 C4 C3 121.39(11)
C5 C4 H8 121.4(10)
C3 C4 H8 117.2(10)
C4 C5 C6 118.96(10)
C4 C5 C9 120.43(10)
C6 C5 C9 120.61(9)
C5 C6 C1 120.70(9)
C5 C6 C10 119.63(9)
C1 C6 C10 119.66(9)
C1 C7 H1 108.9(16)
C1 C7 H2 110.1(14)
H1 C7 H2 106.2(18)
C1 C7 H3 109.9(13)
H1 C7 H3 105(2)
H2 C7 H3 116.5(18)
C3 C8 H5 113.8(16)
C3 C8 H6 110.5(14)
H5 C8 H6 102(2)
C3 C8 H7 114.0(14)
H5 C8 H7 110(2)
H6 C8 H7 106(2)
C5 C9 H9 116.1(12)
C5 C9 H10 112.8(13)
H9 C9 H10 107.1(18)
C5 C9 H11 109.9(12)
H9 C9 H11 106.8(16)
H10 C9 H11 103.2(16)
C11 C10 O1 97.93(8)
C11 C10 C6 141.09(9)
O1 C10 C6 120.97(8)
C11 C10 C16 50.43(6)
O1 C10 C16 47.50(5)
C6 C10 C16 168.43(8)
C10 C11 C12 136.99(9)
C10 C11 C16 86.96(8)
C12 C11 C16 135.67(8)
C11 C12 C13 108.06(8)
C11 C12 C15 111.35(10)
C13 C12 C15 109.56(11)
C11 C12 C14 109.28(9)
C13 C12 C14 109.12(10)
C15 C12 C14 109.44(11)
C12 C13 H12 110.4(11)
C12 C13 H13 111.4(13)
H12 C13 H13 107.7(17)
C12 C13 H14 112.3(12)
H12 C13 H14 102.9(18)
H13 C13 H14 111.8(18)
C12 C14 H15 110.7(15)
C12 C14 H16 114.3(11)
H15 C14 H16 103.8(19)
C12 C14 H17 109.9(10)
H15 C14 H17 108.2(17)
H16 C14 H17 109.6(15)
C12 C15 H18 109.2(13)
C12 C15 H19 110.5(15)
H18 C15 H19 111.1(19)
C12 C15 H20 113.5(13)
H18 C15 H20 104.2(18)
H19 C15 H20 108.2(18)
O1 C16 C17 107.26(9)
O1 C16 C18 114.37(9)
C17 C16 C18 111.88(9)
O1 C16 C11 88.73(7)
C17 C16 C11 116.55(9)
C18 C16 C11 115.74(9)
O1 C16 C10 46.12(5)
C17 C16 C10 121.23(8)
C18 C16 C10 126.67(8)
C11 C16 C10 42.62(5)
F1 C17 F3 107.16(10)
F1 C17 F2 107.50(9)
F3 C17 F2 106.81(10)
F1 C17 C16 112.65(10)
F3 C17 C16 111.12(9)
F2 C17 C16 111.31(10)
O2 C18 O3 125.69(10)
O2 C18 C16 122.89(10)
O3 C18 C16 111.28(9)
O3 C19 C20 106.94(10)
O3 C19 H21 107.2(12)
C20 C19 H21 111.4(12)
O3 C19 H22 107.9(11)
C20 C19 H22 114.7(12)
H21 C19 H22 108.4(16)
C19 C20 H23 112.0(14)
C19 C20 H24 113.2(14)
H23 C20 H24 103.6(19)
C19 C20 H25 111.2(15)
H23 C20 H25 108(2)
H24 C20 H25 108(2)
C10 O1 C16 86.38(7)
C18 O3 C19 115.19(9)

loop_
_geom_bond_atom_site_label_1
_geom_bond_atom_site_label_2
_geom_bond_distance
C1 C2 1.3990(14)
C1 C6 1.4067(14)
C1 C7 1.5084(16)
C2 C3 1.3948(17)
C2 H4 1.003(16)
C3 C4 1.3984(17)
C3 C8 1.5050(16)
C4 C5 1.3976(15)
C4 H8 0.965(18)
C5 C6 1.4050(15)
C5 C9 1.5091(16)
C6 C10 1.4682(14)
C7 H1 0.93(2)
C7 H2 1.00(2)
C7 H3 0.91(2)
C8 H5 0.94(3)
C8 H6 0.93(2)
C8 H7 0.92(3)
C9 H9 0.90(2)
C9 H10 0.98(2)
C9 H11 0.968(19)
C10 C11 1.3412(14)
C10 O1 1.4286(12)
C10 C16 1.9781(14)
C11 C12 1.4979(14)
C11 C16 1.5269(14)
C12 C13 1.5311(16)
C12 C15 1.5318(18)
C12 C14 1.5431(16)
C13 H12 1.02(2)
C13 H13 1.00(2)
C13 H14 0.96(2)
C14 H15 0.92(2)
C14 H16 1.02(2)
C14 H17 1.020(16)
C15 H18 0.94(2)
C15 H19 0.97(2)
C15 H20 0.98(2)
C16 O1 1.4614(12)
C16 C17 1.5245(17)
C16 C18 1.5253(15)
C17 F1 1.3354(15)
C17 F3 1.3376(13)
C17 F2 1.3439(14)
C18 O2 1.2034(13)
C18 O3 1.3301(14)
C19 O3 1.4614(14)
C19 C20 1.505(2)
C19 H21 0.96(2)
C19 H22 0.938(18)
C20 H23 0.95(2)
C20 H24 1.03(2)
C20 H25 0.95(3)
